data_4315286
loop_
_publ_author_name
'Ana M. Pizarro'
'Michael Melchart'
'Abraha Habtemariam'
'Luca Salassa'
'Francesca P. A. Fabbiani'
'Simon Parsons'
'Peter J. Sadler'

_publ_contact_author_email S.Parsons@ed.ac.uk
_publ_contact_author_name S.Parsons
_publ_section_title
;
 Controlling the Reactivity of Ruthenium(II) Arene Complexes by Tether
 Ring-Opening
;
_journal_name_full 'Inorganic Chemistry'
_journal_page_first 3310
_journal_page_last 3319
_journal_paper_doi 10.1021/ic902243q
_journal_volume 49
_journal_year 2010
_chemical_absolute_configuration ad
_chemical_compound_source 'Anna Pizarro'
_chemical_formula_moiety '[Ru(en)(Ph-Ph-NH2)]Cl2'
_chemical_formula_sum 'C14 H19 Cl2 N3 Ru'
_chemical_formula_weight 401.30
_space_group_IT_number 19
_symmetry_cell_setting orthorhombic
_symmetry_space_group_name_Hall 'P 2ac 2ab'
_symmetry_space_group_name_H-M 'P 21 21 21'
_atom_sites_solution_hydrogens geom
_atom_sites_solution_primary Patterson
_audit_creation_date 06-07-07
_audit_creation_method CRYSTALS_ver_12.84
_cell_angle_alpha 90
_cell_angle_beta 90
_cell_angle_gamma 90
_cell_formula_units_Z 4
_cell_length_a 9.0448(2)
_cell_length_b 11.0210(3)
_cell_length_c 15.7360(4)
_cell_measurement_reflns_used 6941
_cell_measurement_temperature 150
_cell_measurement_theta_max 29
_cell_measurement_theta_min 2
_cell_volume 1568.61(7)
_computing_cell_refinement 'SAINT (Siemens ,1995)'
_computing_data_collection 'SMART (Siemens, 1993)'
_computing_data_reduction 'SAINT (Siemens ,1995)'
_computing_molecular_graphics XP
_computing_publication_material 'CRYSTALS (Betteridge et al., 2003)'
_computing_structure_refinement 'CRYSTALS (Betteridge et al., 2003)'
_computing_structure_solution 'DIRDIF-96 (Beurskens et al., 1996)'
_diffrn_ambient_temperature 150
_diffrn_measured_fraction_theta_full 0.998
_diffrn_measured_fraction_theta_max 0.961
_diffrn_measurement_device_type 'Bruker SMART'
_diffrn_measurement_method \w
_diffrn_radiation_monochromator graphite
_diffrn_radiation_type 'Mo K\a'
_diffrn_radiation_wavelength 0.71073
_diffrn_reflns_av_R_equivalents 0.035
_diffrn_reflns_limit_h_max 11
_diffrn_reflns_limit_h_min -11
_diffrn_reflns_limit_k_max 14
_diffrn_reflns_limit_k_min -14
_diffrn_reflns_limit_l_max 20
_diffrn_reflns_limit_l_min -20
_diffrn_reflns_number 18946
_diffrn_reflns_theta_full 27.714
_diffrn_reflns_theta_max 28.869
_diffrn_reflns_theta_min 2.256
_diffrn_standards_number 0
_exptl_absorpt_coefficient_mu 1.333
_exptl_absorpt_correction_T_max 0.77
_exptl_absorpt_correction_T_min 0.45
_exptl_absorpt_correction_type multi-scan
_exptl_absorpt_process_details 'SADABS (Siemens, 1996)'
_exptl_crystal_colour yellow
_exptl_crystal_density_diffrn 1.699
_exptl_crystal_description block
_exptl_crystal_F_000 808
_exptl_crystal_recrystallization_method
;
from methanol
;
_exptl_crystal_size_max 0.48
_exptl_crystal_size_mid 0.23
_exptl_crystal_size_min 0.20
_refine_diff_density_max 0.39
_refine_diff_density_min -0.30
_refine_ls_abs_structure_details 'Flack (1983), 1626 Friedel-pairs'
_refine_ls_abs_structure_Flack 0.01(2)
_refine_ls_extinction_method None
_refine_ls_goodness_of_fit_ref 0.7529
_refine_ls_hydrogen_treatment noref
_refine_ls_matrix_type full
_refine_ls_number_parameters 182
_refine_ls_number_reflns 3887
_refine_ls_number_restraints 0
_refine_ls_R_factor_all 0.0195
_refine_ls_R_factor_gt 0.0186
_refine_ls_shift/su_max 0.001765
_refine_ls_structure_factor_coef Fsqd
_refine_ls_weighting_details
;
 Method= Modified Sheldrick 
 w=1/[\s^2^(F^2^) + ( 0.00P)^2^ + 0.00P] 
 ,where P=(max(Fo^2^,0) + 2Fc^2^)/3 
;
_refine_ls_weighting_scheme calc
_refine_ls_wR_factor_all 0.0485
_refine_ls_wR_factor_gt 0.0482
_refine_ls_wR_factor_ref 0.0485
_reflns_limit_h_max 11
_reflns_limit_h_min -11
_reflns_limit_k_max 14
_reflns_limit_k_min 0
_reflns_limit_l_max 20
_reflns_limit_l_min 0
_reflns_number_gt 3752
_reflns_number_total 3887
_reflns_threshold_expression I>2.0\s(I)
_oxford_diffrn_Wilson_B_factor 0.00
_oxford_diffrn_Wilson_scale 0.00
_oxford_refine_ls_scale 0.3996(3)
_oxford_structure_analysis_title 'ps6031 in p212121 solved dirdif'
_cod_data_source_file ic902243q_si_002_1.cif
_cod_data_source_block ps6031
_cod_depositor_comments
;
The following automatic conversions were performed:

'_symmetry_cell_setting' value 'Orthorhombic' changed to
'orthorhombic' according to the built-in table from CIF Core
dictionary named 'cif_core.dic' version 2.4.1 from 2010-06-29.

Automatic conversion script
Id: cif_fix_values 1646 2011-03-28 12:23:43Z adriana 
;
_cod_original_sg_symbol_H-M 'P 21 21 21 '
_cod_original_formula_sum 'C14 H19 Cl2 N3 Ru1'
_cod_database_code 4315286

loop_
_symmetry_equiv_pos_as_xyz
x,y,z
x+1/2,-y+1/2,-z
-x,y+1/2,-z+1/2
-x+1/2,-y,z+1/2

loop_
_atom_site_label
_atom_site_type_symbol
_atom_site_fract_x
_atom_site_fract_y
_atom_site_fract_z
_atom_site_U_iso_or_equiv
_atom_site_occupancy
_atom_site_adp_type
_atom_site_refinement_flags_posn
_atom_site_refinement_flags_adp
_atom_site_refinement_flags_occupancy
_atom_site_disorder_assembly
_atom_site_disorder_group
_atom_site_attached_hydrogens
Ru1 Ru 0.826244(16) 0.976825(14) 0.907858(10) 0.0145 1.0000 Uani . . . . . .
Cl1 Cl 1.25161(6) 0.77912(4) 0.89267(3) 0.0209 1.0000 Uani . . . . . .
Cl2 Cl 1.55045(7) 1.18766(5) 1.09008(4) 0.0273 1.0000 Uani . . . . . .
N11 N 0.89732(19) 0.79269(16) 0.92614(10) 0.0169 1.0000 Uani . . . . . .
C21 C 0.8354(2) 0.71160(17) 0.86158(12) 0.0173 1.0000 Uani . . . . . .
C31 C 0.8753(2) 0.5899(2) 0.85829(14) 0.0205 1.0000 Uani . . . . . .
C41 C 0.8112(2) 0.5149(2) 0.79732(14) 0.0236 1.0000 Uani . . . . . .
C51 C 0.7083(2) 0.5605(2) 0.74123(15) 0.0265 1.0000 Uani . . . . . .
C61 C 0.6690(3) 0.6822(2) 0.74383(14) 0.0259 1.0000 Uani . . . . . .
C71 C 0.7339(2) 0.7585(2) 0.80401(14) 0.0196 1.0000 Uani . . . . . .
C81 C 0.7058(2) 0.8925(2) 0.80908(14) 0.0194 1.0000 Uani . . . . . .
C91 C 0.5998(2) 0.9370(2) 0.86774(15) 0.0224 1.0000 Uani . . . . . .
C101 C 0.6078(2) 1.0615(2) 0.89330(14) 0.0237 1.0000 Uani . . . . . .
C111 C 0.7161(3) 1.1408(2) 0.85812(15) 0.0240 1.0000 Uani . . . . . .
C121 C 0.8142(3) 1.0958(2) 0.79619(14) 0.0228 1.0000 Uani . . . . . .
C131 C 0.8089(2) 0.9723(2) 0.76942(13) 0.0206 1.0000 Uani . . . . . .
N12 N 0.8173(2) 1.00126(15) 1.04247(11) 0.0209 1.0000 Uani . . . . . .
C22 C 0.9519(3) 1.0672(2) 1.07249(14) 0.0268 1.0000 Uani . . . . . .
C32 C 1.0830(2) 1.0190(2) 1.02381(15) 0.0264 1.0000 Uani . . . . . .
N42 N 1.04831(19) 1.02750(18) 0.93216(11) 0.0197 1.0000 Uani . . . . . .
H111 H 0.8671 0.7669 0.9789 0.0202 1.0000 Uiso . . . . . .
H112 H 0.9988 0.7898 0.9231 0.0202 1.0000 Uiso . . . . . .
H311 H 0.9456 0.5582 0.8973 0.0245 1.0000 Uiso . . . . . .
H411 H 0.8387 0.4318 0.7944 0.0283 1.0000 Uiso . . . . . .
H511 H 0.6638 0.5083 0.7005 0.0318 1.0000 Uiso . . . . . .
H611 H 0.5984 0.7134 0.7049 0.0311 1.0000 Uiso . . . . . .
H911 H 0.5250 0.8853 0.8896 0.0269 1.0000 Uiso . . . . . .
H1011 H 0.5399 1.0917 0.9342 0.0284 1.0000 Uiso . . . . . .
H1111 H 0.7222 1.2228 0.8762 0.0288 1.0000 Uiso . . . . . .
H1211 H 0.8852 1.1489 0.7718 0.0274 1.0000 Uiso . . . . . .
H1311 H 0.8729 0.9437 0.7260 0.0247 1.0000 Uiso . . . . . .
H121 H 0.7345 1.0456 1.0562 0.0250 1.0000 Uiso . . . . . .
H122 H 0.8127 0.9266 1.0685 0.0250 1.0000 Uiso . . . . . .
H221 H 0.9662 1.0531 1.1341 0.0321 1.0000 Uiso . . . . . .
H222 H 0.9407 1.1552 1.0618 0.0321 1.0000 Uiso . . . . . .
H321 H 1.1718 1.0680 1.0369 0.0317 1.0000 Uiso . . . . . .
H322 H 1.1013 0.9333 1.0396 0.0317 1.0000 Uiso . . . . . .
H421 H 1.0626 1.1062 0.9144 0.0236 1.0000 Uiso . . . . . .
H422 H 1.1104 0.9767 0.9025 0.0236 1.0000 Uiso . . . . . .

loop_
_atom_site_aniso_label
_atom_site_aniso_U_11
_atom_site_aniso_U_22
_atom_site_aniso_U_33
_atom_site_aniso_U_23
_atom_site_aniso_U_13
_atom_site_aniso_U_12
Ru1 0.01477(7) 0.01334(7) 0.01537(7) -0.00003(6) -0.00129(6) 0.00054(6)
Cl1 0.0184(2) 0.0198(2) 0.0243(3) 0.00326(18) -0.0006(2) 0.00102(19)
Cl2 0.0376(3) 0.0172(2) 0.0272(3) 0.0019(2) 0.0072(3) 0.0076(2)
N11 0.0169(8) 0.0166(8) 0.0171(9) -0.0002(6) -0.0019(6) 0.0003(7)
C21 0.0170(9) 0.0164(9) 0.0185(9) -0.0012(7) 0.0016(8) -0.0031(8)
C31 0.0192(10) 0.0197(10) 0.0225(10) 0.0011(8) 0.0023(8) 0.0005(8)
C41 0.0247(10) 0.0175(9) 0.0285(11) -0.0021(8) 0.0056(9) -0.0034(9)
C51 0.0253(12) 0.0249(11) 0.0292(11) -0.0083(9) 0.0002(9) -0.0074(9)
C61 0.0252(11) 0.0260(11) 0.0264(11) -0.0019(8) -0.0075(10) -0.0034(10)
C71 0.0196(10) 0.0186(10) 0.0207(10) -0.0002(8) -0.0007(8) -0.0014(8)
C81 0.0207(11) 0.0189(10) 0.0186(9) -0.0008(8) -0.0051(8) -0.0005(8)
C91 0.0153(10) 0.0250(11) 0.0268(11) 0.0011(9) -0.0053(9) 0.0002(8)
C101 0.0187(10) 0.0263(11) 0.0260(12) -0.0027(9) -0.0043(9) 0.0056(9)
C111 0.0299(12) 0.0171(10) 0.0249(11) 0.0003(8) -0.0094(9) 0.0059(8)
C121 0.0294(11) 0.0191(10) 0.0199(10) 0.0054(8) -0.0063(10) -0.0028(10)
C131 0.0234(10) 0.0226(9) 0.0157(9) 0.0018(8) -0.0024(8) 0.0014(10)
N12 0.0256(8) 0.0188(10) 0.0182(8) 0.0004(6) -0.0006(7) 0.0031(7)
C22 0.0329(12) 0.0264(11) 0.0210(11) -0.0052(9) -0.0052(9) 0.0018(10)
C32 0.0252(10) 0.0270(10) 0.0270(11) -0.0016(10) -0.0103(9) 0.0026(10)
N42 0.0187(8) 0.0162(8) 0.0242(9) 0.0002(7) -0.0024(6) -0.0005(8)

loop_
_atom_type_symbol
_atom_type_scat_dispersion_real
_atom_type_scat_dispersion_imag
_atom_type_scat_Cromer_Mann_a1
_atom_type_scat_Cromer_Mann_b1
_atom_type_scat_Cromer_Mann_a2
_atom_type_scat_Cromer_Mann_b2
_atom_type_scat_Cromer_Mann_a3
_atom_type_scat_Cromer_Mann_b3
_atom_type_scat_Cromer_Mann_a4
_atom_type_scat_Cromer_Mann_b4
_atom_type_scat_Cromer_Mann_c
_atom_type_scat_source
C 0.0033 0.0016 2.3100 20.8439 1.0200 10.2075 1.5886 0.5687 0.8650 51.6512 0.2156 'International Tables Vol C 4.2.6.8 and 6.1.1.4'
H 0.0000 0.0000 0.4930 10.5109 0.3229 26.1257 0.1402 3.1424 0.0408 57.7998 0.0030 'International Tables Vol C 4.2.6.8 and 6.1.1.4'
N 0.0061 0.0033 12.2126 0.0057 3.1322 9.8933 2.0125 28.9975 1.1663 0.5826 -11.5290 'International Tables Vol C 4.2.6.8 and 6.1.1.4'
Cl 0.1484 0.1585 11.4604 0.0104 7.1964 1.1662 6.2556 18.5194 1.6455 47.7784 -9.5574 'International Tables Vol C 4.2.6.8 and 6.1.1.4'
Ru -1.2594 0.8363 19.2674 0.8085 12.9182 8.4347 4.8634 24.7997 1.5676 94.2928 5.3787 'International Tables Vol C 4.2.6.8 and 6.1.1.4'

loop_
_geom_angle_atom_site_label_1
_geom_angle_site_symmetry_1
_geom_angle_atom_site_label_2
_geom_angle_site_symmetry_2
_geom_angle_atom_site_label_3
_geom_angle_site_symmetry_3
_geom_angle
_geom_angle_publ_flag
N11 . Ru1 . C81 . 80.64(7) yes
N11 . Ru1 . C91 . 97.44(8) yes
C81 . Ru1 . C91 . 38.46(9) yes
N11 . Ru1 . C101 . 133.19(8) yes
C81 . Ru1 . C101 . 69.30(8) yes
C91 . Ru1 . C101 . 38.11(9) yes
N11 . Ru1 . C111 . 162.97(7) yes
C81 . Ru1 . C111 . 82.32(8) yes
C91 . Ru1 . C111 . 68.85(9) yes
C101 . Ru1 . C111 . 37.75(9) yes
N11 . Ru1 . C121 . 133.35(8) yes
C81 . Ru1 . C121 . 69.41(8) yes
C91 . Ru1 . C121 . 80.92(9) yes
C101 . Ru1 . C121 . 67.54(9) yes
C111 . Ru1 . C121 . 37.29(9) yes
N11 . Ru1 . C131 . 97.67(8) yes
C81 . Ru1 . C131 . 38.70(8) yes
C91 . Ru1 . C131 . 68.93(9) yes
C101 . Ru1 . C131 . 80.86(8) yes
C111 . Ru1 . C131 . 68.44(8) yes
N11 . Ru1 . N12 . 89.87(6) yes
C81 . Ru1 . N12 . 139.91(8) yes
C91 . Ru1 . N12 . 106.02(8) yes
C101 . Ru1 . N12 . 90.91(8) yes
C111 . Ru1 . N12 . 103.38(8) yes
N11 . Ru1 . N42 . 86.63(7) yes
C81 . Ru1 . N42 . 137.48(8) yes
C91 . Ru1 . N42 . 172.79(8) yes
C101 . Ru1 . N42 . 139.38(8) yes
C111 . Ru1 . N42 . 106.02(8) yes
C121 . Ru1 . C131 . 38.00(9) yes
C121 . Ru1 . N12 . 135.74(8) yes
C131 . Ru1 . N12 . 171.36(7) yes
C121 . Ru1 . N42 . 91.96(8) yes
C131 . Ru1 . N42 . 104.71(8) yes
N12 . Ru1 . N42 . 79.85(7) yes
Ru1 . N11 . C21 . 111.67(12) yes
Ru1 . N11 . H111 . 108.9 no
C21 . N11 . H111 . 108.9 no
Ru1 . N11 . H112 . 108.9 no
C21 . N11 . H112 . 108.9 no
H111 . N11 . H112 . 109.5 no
N11 . C21 . C31 . 121.03(19) yes
N11 . C21 . C71 . 118.54(17) yes
C31 . C21 . C71 . 120.42(19) yes
C21 . C31 . C41 . 119.4(2) yes
C21 . C31 . H311 . 120.3 no
C41 . C31 . H311 . 120.3 no
C31 . C41 . C51 . 120.4(2) yes
C31 . C41 . H411 . 119.8 no
C51 . C41 . H411 . 119.8 no
C41 . C51 . C61 . 120.4(2) yes
C41 . C51 . H511 . 119.8 no
C61 . C51 . H511 . 119.8 no
C51 . C61 . C71 . 119.6(2) yes
C51 . C61 . H611 . 120.2 no
C71 . C61 . H611 . 120.2 no
C61 . C71 . C21 . 119.7(2) yes
C61 . C71 . C81 . 123.9(2) yes
C21 . C71 . C81 . 116.32(19) yes
C71 . C81 . Ru1 . 112.62(14) yes
C71 . C81 . C91 . 119.31(19) yes
Ru1 . C81 . C91 . 73.60(13) yes
C71 . C81 . C131 . 118.2(2) yes
Ru1 . C81 . C131 . 73.36(12) yes
C91 . C81 . C131 . 120.9(2) yes
Ru1 . C91 . C81 . 67.94(12) yes
Ru1 . C91 . C101 . 71.31(13) yes
C81 . C91 . C101 . 118.7(2) yes
Ru1 . C91 . H911 . 133.1 no
C81 . C91 . H911 . 120.6 no
C101 . C91 . H911 . 120.6 no
Ru1 . C101 . C91 . 70.58(13) yes
Ru1 . C101 . C111 . 71.48(12) yes
C91 . C101 . C111 . 120.9(2) yes
Ru1 . C101 . H1011 . 131.2 no
C91 . C101 . H1011 . 119.6 no
C111 . C101 . H1011 . 119.6 no
Ru1 . C111 . C101 . 70.78(12) yes
Ru1 . C111 . C121 . 70.93(12) yes
C101 . C111 . C121 . 119.1(2) yes
Ru1 . C111 . H1111 . 130.4 no
C101 . C111 . H1111 . 120.4 no
C121 . C111 . H1111 . 120.4 no
Ru1 . C121 . C111 . 71.78(12) yes
Ru1 . C121 . C131 . 70.59(11) yes
C111 . C121 . C131 . 121.3(2) yes
Ru1 . C121 . H1211 . 131.1 no
C111 . C121 . H1211 . 119.4 no
C131 . C121 . H1211 . 119.4 no
Ru1 . C131 . C121 . 71.41(12) yes
Ru1 . C131 . C81 . 67.95(12) yes
C121 . C131 . C81 . 118.8(2) yes
Ru1 . C131 . H1311 . 133.0 no
C121 . C131 . H1311 . 120.6 no
C81 . C131 . H1311 . 120.6 no
Ru1 . N12 . C22 . 110.12(13) yes
Ru1 . N12 . H121 . 109.3 no
C22 . N12 . H121 . 109.3 no
Ru1 . N12 . H122 . 109.3 no
C22 . N12 . H122 . 109.3 no
H121 . N12 . H122 . 109.5 no
N12 . C22 . C32 . 107.98(18) yes
N12 . C22 . H221 . 109.8 no
C32 . C22 . H221 . 109.8 no
N12 . C22 . H222 . 109.8 no
C32 . C22 . H222 . 109.8 no
H221 . C22 . H222 . 109.5 no
C22 . C32 . N42 . 107.84(18) yes
C22 . C32 . H321 . 109.9 no
N42 . C32 . H321 . 109.9 no
C22 . C32 . H322 . 109.9 no
N42 . C32 . H322 . 109.9 no
H321 . C32 . H322 . 109.5 no
C32 . N42 . Ru1 . 111.11(14) yes
C32 . N42 . H421 . 109.1 no
Ru1 . N42 . H421 . 109.1 no
C32 . N42 . H422 . 109.1 no
Ru1 . N42 . H422 . 109.1 no
H421 . N42 . H422 . 109.5 no

loop_
_geom_bond_atom_site_label_1
_geom_bond_site_symmetry_1
_geom_bond_atom_site_label_2
_geom_bond_site_symmetry_2
_geom_bond_distance
_geom_bond_publ_flag
Ru1 . N11 . 2.1481(17) yes
Ru1 . C81 . 2.113(2) yes
Ru1 . C91 . 2.188(2) yes
Ru1 . C101 . 2.197(2) yes
Ru1 . C111 . 2.206(2) yes
Ru1 . C121 . 2.195(2) yes
Ru1 . C131 . 2.185(2) yes
Ru1 . N12 . 2.1368(17) yes
Ru1 . N42 . 2.1196(17) yes
N11 . C21 . 1.464(2) yes
N11 . H111 . 0.920 no
N11 . H112 . 0.920 no
C21 . C31 . 1.390(3) yes
C21 . C71 . 1.390(3) yes
C31 . C41 . 1.393(3) yes
C31 . H311 . 0.950 no
C41 . C51 . 1.378(3) yes
C41 . H411 . 0.950 no
C51 . C61 . 1.389(3) yes
C51 . H511 . 0.950 no
C61 . C71 . 1.396(3) yes
C61 . H611 . 0.950 no
C71 . C81 . 1.501(3) yes
C81 . C91 . 1.418(3) yes
C81 . C131 . 1.426(3) yes
C91 . C101 . 1.432(3) yes
C91 . H911 . 0.950 no
C101 . C111 . 1.424(3) yes
C101 . H1011 . 0.950 no
C111 . C121 . 1.407(3) yes
C111 . H1111 . 0.950 no
C121 . C131 . 1.426(3) yes
C121 . H1211 . 0.950 no
C131 . H1311 . 0.950 no
N12 . C22 . 1.494(3) yes
N12 . H121 . 0.920 no
N12 . H122 . 0.920 no
C22 . C32 . 1.508(3) yes
C22 . H221 . 0.990 no
C22 . H222 . 0.990 no
C32 . N42 . 1.479(3) yes
C32 . H321 . 0.990 no
C32 . H322 . 0.990 no
N42 . H421 . 0.920 no
N42 . H422 . 0.920 no
